data_7154993
loop_
_publ_author_name
'Pawar, Amit B.'
'Lade, Dhanaji M.'

_publ_section_title
;
 Cobalt(iii)-catalyzed C-H halogenation of 6-arylpurines: facile entry
 into arylated, sulfenylated and alkoxylated 6-arylpurines.
;
_journal_issue 12
_journal_name_full 'Organic &amp; biomolecular chemistry'
_journal_page_first 3275
_journal_page_last 3283
_journal_paper_doi 10.1039/c5ob02640g
_journal_volume 14
_journal_year 2016
_chemical_formula_moiety 'C15 H15 I N4'
_chemical_formula_sum 'C15 H15 I N4'
_chemical_formula_weight 378.21
_chemical_name_systematic amit
_space_group_crystal_system monoclinic
_space_group_IT_number 14
_space_group_name_Hall '-P 2yn'
_space_group_name_H-M_alt 'P 1 21/n 1'
_symmetry_space_group_name_Hall '-P 2yn'
_symmetry_space_group_name_H-M 'P 1 21/n 1'
_atom_sites_solution_hydrogens geom
_atom_sites_solution_primary iterative
_audit_creation_date 2015-11-04
_audit_creation_method
;
Olex2 1.2
(compiled 2015.01.26 svn.r3150 for OlexSys, GUI svn.r4998)
;
_audit_update_record
;
2015-11-05 deposited with the CCDC.
2016-02-24 downloaded from the CCDC.
;
_cell_angle_alpha 90
_cell_angle_beta 100.417(4)
_cell_angle_gamma 90
_cell_formula_units_Z 4
_cell_length_a 7.5445(7)
_cell_length_b 14.1434(15)
_cell_length_c 14.8389(15)
_cell_measurement_reflns_used 9899
_cell_measurement_temperature 298
_cell_volume 1557.3(3)
_computing_cell_refinement 'SAINT v8.27A (Bruker, 2012)'
_computing_data_reduction 'SAINT v8.27A (Bruker, 2012)'
_computing_molecular_graphics 'Olex2 (Dolomanov et al., 2009)'
_computing_publication_material 'Olex2 (Dolomanov et al., 2009)'
_computing_structure_refinement 'ShelXL (Sheldrick, 2008)'
_computing_structure_solution 'olex2.solve (Bourhis et al., 2015)'
_diffrn_ambient_temperature 298
_diffrn_detector 'Bruker APEX2 area detector'
_diffrn_detector_area_resol_mean 7.9
_diffrn_detector_type 'CCD area detector'
_diffrn_measured_fraction_theta_full 1.000
_diffrn_measured_fraction_theta_max 1.000
_diffrn_measurement_device 'three-circle diffractometer'
_diffrn_radiation_probe x-ray
_diffrn_radiation_type MoK\a
_diffrn_radiation_wavelength 0.71073
_diffrn_reflns_av_R_equivalents 0.0263
_diffrn_reflns_av_unetI/netI 0.0133
_diffrn_reflns_Laue_measured_fraction_full 1.000
_diffrn_reflns_Laue_measured_fraction_max 1.000
_diffrn_reflns_limit_h_max 8
_diffrn_reflns_limit_h_min -8
_diffrn_reflns_limit_k_max 16
_diffrn_reflns_limit_k_min -15
_diffrn_reflns_limit_l_max 17
_diffrn_reflns_limit_l_min -17
_diffrn_reflns_number 22538
_diffrn_reflns_point_group_measured_fraction_full 1.000
_diffrn_reflns_point_group_measured_fraction_max 1.000
_diffrn_reflns_theta_full 24.997
_diffrn_reflns_theta_max 24.997
_diffrn_reflns_theta_min 2.005
_diffrn_source 'microfocus sealed X-ray tube'
_diffrn_source_type 'Incoatec I\ms'
_diffrn_standards_number 0
_exptl_absorpt_coefficient_mu 2.052
_exptl_absorpt_correction_T_max 0.7460
_exptl_absorpt_correction_T_min 0.5983
_exptl_absorpt_correction_type multi-scan
_exptl_absorpt_process_details
;
SADABS-2012/1 (Bruker,2012) was used for absorption correction.
wR2(int) was 0.0728 before and 0.0413 after correction.
The Ratio of minimum to maximum transmission is 0.8020.
The \l/2 correction factor is 0.0015.
;
_exptl_crystal_colour 'clear light colourless'
_exptl_crystal_colour_lustre clear
_exptl_crystal_colour_modifier light
_exptl_crystal_colour_primary colourless
_exptl_crystal_density_diffrn 1.613
_exptl_crystal_description block
_exptl_crystal_F_000 744
_exptl_crystal_size_max 0.23
_exptl_crystal_size_mid 0.22
_exptl_crystal_size_min 0.21
_refine_diff_density_max 0.899
_refine_diff_density_min -0.596
_refine_diff_density_rms 0.073
_refine_ls_extinction_method none
_refine_ls_goodness_of_fit_ref 1.065
_refine_ls_hydrogen_treatment constr
_refine_ls_matrix_type full
_refine_ls_number_parameters 182
_refine_ls_number_reflns 2739
_refine_ls_number_restraints 0
_refine_ls_restrained_S_all 1.065
_refine_ls_R_factor_all 0.0384
_refine_ls_R_factor_gt 0.0354
_refine_ls_shift/su_max 0.000
_refine_ls_shift/su_mean 0.000
_refine_ls_structure_factor_coef Fsqd
_refine_ls_weighting_details 'w=1/[\s^2^(Fo^2^)+(0.0435P)^2^+2.5208P] where P=(Fo^2^+2Fc^2^)/3'
_refine_ls_weighting_scheme calc
_refine_ls_wR_factor_gt 0.0926
_refine_ls_wR_factor_ref 0.0943
_reflns_Friedel_coverage 0.000
_reflns_number_gt 2536
_reflns_number_total 2739
_reflns_threshold_expression 'I > 2\s(I)'
_cod_data_source_file c5ob02640g2.cif
_cod_data_source_block red
_cod_depositor_comments 'Adding full bibliography for 7154993.cif.'
_cod_database_code 7154993
_shelx_space_group_comment
;
The symmetry employed for this shelxl refinement is uniquely defined
by the following loop, which should always be used as a source of
symmetry information in preference to the above space-group names.
They are only intended as comments.
;
_olex2_refinement_description
;
1. Fixed Uiso
 At 1.2 times of:
  All C(H) groups, All C(H,H) groups
 At 1.5 times of:
  All C(H,H,H) groups
2.a Secondary CH2 refined with riding coordinates:
 C2(H2A,H2B), C3(H3A,H3B), C4(H4A,H4B)
2.b Aromatic/amide H refined with riding coordinates:
 C10(H10), C11(H11), C12(H12), C13(H13), C15(H15), C16(H16)
2.c Idealised Me refined as rotating group:
 C1(H1A,H1B,H1C)
;
_shelx_shelxl_version_number 2014/7
_olex2_submission_original_sample_id Amit
_olex2_submission_special_instructions 'No special instructions were received'

loop_
_space_group_symop_operation_xyz
'x, y, z'
'-x+1/2, y+1/2, -z+1/2'
'-x, -y, -z'
'x-1/2, -y-1/2, z-1/2'

loop_
_atom_site_label
_atom_site_type_symbol
_atom_site_fract_x
_atom_site_fract_y
_atom_site_fract_z
_atom_site_U_iso_or_equiv
_atom_site_adp_type
_atom_site_occupancy
_atom_site_site_symmetry_order
_atom_site_calc_flag
_atom_site_refinement_flags_posn
I1 I -0.17340(4) 0.22049(2) -0.11913(2) 0.06845(15) Uani 1 1 d .
N1 N 0.5409(4) 0.3207(2) 0.09384(18) 0.0435(7) Uani 1 1 d .
N2 N 0.3877(4) 0.1829(2) 0.08757(19) 0.0484(7) Uani 1 1 d .
N3 N 0.4714(4) 0.3653(2) -0.0664(2) 0.0493(7) Uani 1 1 d .
C1 C 1.1611(7) 0.4557(6) 0.1344(4) 0.099(2) Uani 1 1 d .
H1A H 1.2157 0.4020 0.1682 0.149 Uiso 1 1 calc GR
H1B H 1.2302 0.5114 0.1538 0.149 Uiso 1 1 calc GR
H1C H 1.1580 0.4457 0.0701 0.149 Uiso 1 1 calc GR
C2 C 0.9713(6) 0.4681(4) 0.1518(4) 0.0778(14) Uani 1 1 d .
H2A H 0.9753 0.4771 0.2170 0.093 Uiso 1 1 calc R
H2B H 0.9197 0.5247 0.1206 0.093 Uiso 1 1 calc R
C3 C 0.8514(6) 0.3850(4) 0.1196(3) 0.0662(11) Uani 1 1 d .
H3A H 0.8999 0.3291 0.1531 0.079 Uiso 1 1 calc R
H3B H 0.8527 0.3741 0.0552 0.079 Uiso 1 1 calc R
C4 C 0.6583(5) 0.3990(3) 0.1324(3) 0.0529(9) Uani 1 1 d .
H4A H 0.6556 0.4046 0.1973 0.063 Uiso 1 1 calc R
H4B H 0.6125 0.4575 0.1030 0.063 Uiso 1 1 calc R
C5 C 0.4620(4) 0.3088(3) 0.0042(2) 0.0404(7) Uani 1 1 d .
C6 C 0.3670(5) 0.2233(3) 0.0009(2) 0.0409(8) Uani 1 1 d .
C7 C 0.2731(5) 0.1949(3) -0.0843(2) 0.0429(8) Uani 1 1 d .
C8 C 0.1732(5) 0.1037(3) -0.0987(2) 0.0430(8) Uani 1 1 d .
C9 C -0.0128(5) 0.0978(3) -0.1157(2) 0.0467(8) Uani 1 1 d .
C10 C -0.1005(6) 0.0109(3) -0.1268(3) 0.0555(10) Uani 1 1 d .
H10 H -0.2257 0.0084 -0.1372 0.067 Uiso 1 1 calc R
C11 C -0.0026(7) -0.0709(3) -0.1223(3) 0.0642(11) Uani 1 1 d .
H11 H -0.0609 -0.1290 -0.1301 0.077 Uiso 1 1 calc R
C12 C 0.4903(5) 0.2438(3) 0.1392(2) 0.0507(9) Uani 1 1 d .
H12 H 0.5262 0.2355 0.2020 0.061 Uiso 1 1 calc R
C13 C 0.3739(6) 0.3306(3) -0.1441(2) 0.0544(9) Uani 1 1 d .
H13 H 0.3737 0.3671 -0.1962 0.065 Uiso 1 1 calc R
N14 N 0.2778(5) 0.2514(3) -0.1569(2) 0.0520(8) Uani 1 1 d .
C15 C 0.1830(7) -0.0667(3) -0.1061(3) 0.0660(12) Uani 1 1 d .
H15 H 0.2451 -0.1237 -0.1039 0.079 Uiso 1 1 calc R
C16 C 0.2817(6) 0.0131(3) -0.0931(2) 0.0532(10) Uani 1 1 d .
H16 H 0.4071 0.0126 -0.0817 0.064 Uiso 1 1 calc R

loop_
_atom_site_aniso_label
_atom_site_aniso_U_11
_atom_site_aniso_U_22
_atom_site_aniso_U_33
_atom_site_aniso_U_23
_atom_site_aniso_U_13
_atom_site_aniso_U_12
I1 0.0518(2) 0.0812(3) 0.0733(2) -0.00357(15) 0.01387(14) 0.01925(13)
N1 0.0396(15) 0.0551(18) 0.0330(14) -0.0063(13) -0.0011(11) 0.0025(13)
N2 0.0489(17) 0.0641(19) 0.0297(14) 0.0022(14) 0.0005(12) -0.0040(15)
N3 0.0514(18) 0.0565(19) 0.0379(15) 0.0024(14) 0.0022(13) -0.0009(14)
C1 0.057(3) 0.149(6) 0.092(4) 0.007(4) 0.014(3) -0.014(3)
C2 0.054(3) 0.096(4) 0.080(3) -0.015(3) 0.004(2) -0.007(2)
C3 0.056(2) 0.078(3) 0.063(3) -0.015(2) 0.007(2) -0.005(2)
C4 0.052(2) 0.060(2) 0.0421(19) -0.0078(17) -0.0036(16) -0.0034(18)
C5 0.0323(16) 0.053(2) 0.0338(16) -0.0039(15) 0.0009(13) 0.0050(15)
C6 0.0338(17) 0.057(2) 0.0313(16) -0.0013(14) 0.0033(13) 0.0040(15)
C7 0.0350(17) 0.061(2) 0.0317(16) -0.0041(15) 0.0024(13) 0.0016(15)
C8 0.0400(18) 0.061(2) 0.0268(15) -0.0055(15) 0.0026(13) 0.0049(16)
C9 0.0431(19) 0.063(2) 0.0341(17) -0.0096(16) 0.0061(14) 0.0060(17)
C10 0.047(2) 0.073(3) 0.046(2) -0.0118(19) 0.0075(16) -0.007(2)
C11 0.076(3) 0.065(3) 0.054(2) -0.012(2) 0.018(2) -0.010(2)
C12 0.048(2) 0.072(3) 0.0286(17) -0.0009(17) -0.0030(15) 0.0026(18)
C13 0.062(2) 0.064(3) 0.0336(18) 0.0105(17) 0.0010(16) 0.000(2)
N14 0.0515(18) 0.071(2) 0.0299(15) 0.0013(14) -0.0032(13) -0.0030(16)
C15 0.076(3) 0.069(3) 0.056(2) -0.003(2) 0.019(2) 0.017(2)
C16 0.061(2) 0.072(3) 0.0247(15) -0.0023(16) 0.0049(15) -0.025(2)

loop_
_atom_type_symbol
_atom_type_description
_atom_type_scat_dispersion_real
_atom_type_scat_dispersion_imag
_atom_type_scat_source
C C 0.0033 0.0016 'International Tables Vol C Tables 4.2.6.8 and 6.1.1.4'
H H 0.0000 0.0000 'International Tables Vol C Tables 4.2.6.8 and 6.1.1.4'
I I -0.4742 1.8119 'International Tables Vol C Tables 4.2.6.8 and 6.1.1.4'
N N 0.0061 0.0033 'International Tables Vol C Tables 4.2.6.8 and 6.1.1.4'

loop_
_geom_angle_atom_site_label_1
_geom_angle_atom_site_label_2
_geom_angle_atom_site_label_3
_geom_angle
C5 N1 C4 126.7(3)
C5 N1 C12 105.7(3)
C12 N1 C4 127.6(3)
C12 N2 C6 103.0(3)
C5 N3 C13 110.9(3)
H1A C1 H1B 109.5
H1A C1 H1C 109.5
H1B C1 H1C 109.5
C2 C1 H1A 109.5
C2 C1 H1B 109.5
C2 C1 H1C 109.5
C1 C2 H2A 109.0
C1 C2 H2B 109.0
H2A C2 H2B 107.8
C3 C2 C1 112.8(5)
C3 C2 H2A 109.0
C3 C2 H2B 109.0
C2 C3 H3A 108.9
C2 C3 H3B 108.9
C2 C3 C4 113.2(4)
H3A C3 H3B 107.7
C4 C3 H3A 108.9
C4 C3 H3B 108.9
N1 C4 C3 112.3(3)
N1 C4 H4A 109.1
N1 C4 H4B 109.1
C3 C4 H4A 109.1
C3 C4 H4B 109.1
H4A C4 H4B 107.9
N1 C5 C6 105.6(3)
N3 C5 N1 128.2(3)
N3 C5 C6 126.3(3)
N2 C6 C5 110.6(3)
N2 C6 C7 132.4(3)
C7 C6 C5 117.0(3)
C6 C7 C8 122.8(3)
N14 C7 C6 118.2(3)
N14 C7 C8 119.0(3)
C7 C8 C16 118.0(3)
C9 C8 C7 123.3(3)
C9 C8 C16 118.7(3)
C8 C9 I1 121.0(3)
C8 C9 C10 121.3(4)
C10 C9 I1 117.7(3)
C9 C10 H10 120.0
C11 C10 C9 120.0(4)
C11 C10 H10 120.0
C10 C11 H11 120.2
C10 C11 C15 119.7(4)
C15 C11 H11 120.2
N1 C12 H12 122.5
N2 C12 N1 115.0(3)
N2 C12 H12 122.5
N3 C13 H13 115.4
N14 C13 N3 129.1(3)
N14 C13 H13 115.4
C13 N14 C7 118.5(3)
C11 C15 H15 117.3
C16 C15 C11 125.4(4)
C16 C15 H15 117.3
C8 C16 H16 122.5
C15 C16 C8 114.9(4)
C15 C16 H16 122.5

loop_
_geom_bond_atom_site_label_1
_geom_bond_atom_site_label_2
_geom_bond_distance
I1 C9 2.111(4)
N1 C4 1.468(5)
N1 C5 1.366(4)
N1 C12 1.368(5)
N2 C6 1.390(4)
N2 C12 1.310(5)
N3 C5 1.328(5)
N3 C13 1.343(5)
C1 H1A 0.9600
C1 H1B 0.9600
C1 H1C 0.9600
C1 C2 1.511(7)
C2 H2A 0.9700
C2 H2B 0.9700
C2 C3 1.507(7)
C3 H3A 0.9700
C3 H3B 0.9700
C3 C4 1.515(6)
C4 H4A 0.9700
C4 H4B 0.9700
C5 C6 1.402(5)
C6 C7 1.392(5)
C7 C8 1.490(5)
C7 N14 1.348(5)
C8 C9 1.383(5)
C8 C16 1.515(6)
C9 C10 1.392(6)
C10 H10 0.9300
C10 C11 1.367(6)
C11 H11 0.9300
C11 C15 1.378(7)
C12 H12 0.9300
C13 H13 0.9300
C13 N14 1.329(5)
C15 H15 0.9300
C15 C16 1.347(6)
C16 H16 0.9300

loop_
_geom_torsion_atom_site_label_1
_geom_torsion_atom_site_label_2
_geom_torsion_atom_site_label_3
_geom_torsion_atom_site_label_4
_geom_torsion
I1 C9 C10 C11 -178.0(3)
N1 C5 C6 N2 -0.1(4)
N1 C5 C6 C7 179.9(3)
N2 C6 C7 C8 -2.7(6)
N2 C6 C7 N14 179.2(4)
N3 C5 C6 N2 179.7(3)
N3 C5 C6 C7 -0.2(5)
N3 C13 N14 C7 -0.4(7)
C1 C2 C3 C4 -177.0(4)
C2 C3 C4 N1 175.4(4)
C4 N1 C5 N3 -1.2(6)
C4 N1 C5 C6 178.7(3)
C4 N1 C12 N2 -178.3(3)
C5 N1 C4 C3 -81.9(5)
C5 N1 C12 N2 0.6(4)
C5 N3 C13 N14 -0.6(6)
C5 C6 C7 C8 177.2(3)
C5 C6 C7 N14 -0.9(5)
C6 N2 C12 N1 -0.6(4)
C6 C7 C8 C9 108.2(4)
C6 C7 C8 C16 -71.1(4)
C6 C7 N14 C13 1.1(5)
C7 C8 C9 I1 -1.7(4)
C7 C8 C9 C10 -178.6(3)
C7 C8 C16 C15 179.5(3)
C8 C7 N14 C13 -177.0(4)
C8 C9 C10 C11 -1.0(6)
C9 C8 C16 C15 0.2(5)
C9 C10 C11 C15 0.5(6)
C10 C11 C15 C16 0.5(7)
C11 C15 C16 C8 -0.8(6)
C12 N1 C4 C3 96.7(5)
C12 N1 C5 N3 179.9(4)
C12 N1 C5 C6 -0.2(4)
C12 N2 C6 C5 0.5(4)
C12 N2 C6 C7 -179.6(4)
C13 N3 C5 N1 -179.3(4)
C13 N3 C5 C6 0.9(5)
N14 C7 C8 C9 -73.8(4)
N14 C7 C8 C16 107.0(4)
C16 C8 C9 I1 177.5(2)
C16 C8 C9 C10 0.6(5)
